data_4513538
loop_
_publ_author_name
'Dawn, Arnab'
'Andrew, Katherine S.'
'Yufit, Dmitry S.'
'Hong, Yuexian'
'Reddy, J. Prakasha'
'Jones, Christopher D.'
'Aguilar, Juan A.'
'Steed, Jonathan W.'

_publ_section_title
;
 Supramolecular Gel Control of Cisplatin Crystallization: Identification
 of a New Solvate Form Using a Cisplatin-Mimetic Gelator
;
_journal_issue 9
_journal_name_full 'Crystal Growth &amp; Design'
_journal_page_first 4591
_journal_paper_doi 10.1021/acs.cgd.5b00840
_journal_volume 15
_journal_year 2015
_chemical_formula_moiety '2(Cl2 H6 N2 Pt), C4 H9 N O'
_chemical_formula_sum 'C4 H21 Cl4 N5 O Pt2'
_chemical_formula_weight 687.24
_chemical_name_systematic
;
 ? 
;
_space_group_crystal_system triclinic
_space_group_IT_number 2
_space_group_name_Hall '-P 1'
_space_group_name_H-M_alt 'P -1'
_symmetry_space_group_name_Hall '-P 1'
_symmetry_space_group_name_H-M 'P -1'
_audit_creation_date 2015-01-15
_audit_creation_method
;
Olex2 1.2-beta
(compiled 2015.01.12 svn.r3133 for OlexSys, GUI svn.r4987)
;
_cell_angle_alpha 108.616(2)
_cell_angle_beta 91.868(2)
_cell_angle_gamma 95.517(2)
_cell_formula_units_Z 2
_cell_length_a 6.2421(2)
_cell_length_b 10.1937(3)
_cell_length_c 12.9498(3)
_cell_measurement_reflns_used 5730
_cell_measurement_temperature 120.0
_cell_measurement_theta_max 31.54
_cell_measurement_theta_min 2.23
_cell_volume 775.52(4)
_cod_data_source_file cg5b00840_si_002.cif
_cod_data_source_block 15srv014
_cod_depositor_comments 'Adding full bibliography for 4513538.cif.'
_cod_database_code 4513538
_olex2_submission_special_instructions 'No special instructions were received'

loop_
_space_group_symop_id
_space_group_symop_operation_xyz
1 'x, y, z'
2 '-x, -y, -z'

loop_
_atom_site_label
_atom_site_type_symbol
_atom_site_fract_x
_atom_site_fract_y
_atom_site_fract_z
_atom_site_U_iso_or_equiv
_atom_site_adp_type
_atom_site_occupancy
_atom_site_calc_flag
_atom_site_disorder_assembly
_atom_site_disorder_group
_atom_site_refinement_flags_posn
Pt1 Pt 0.46586(4) 0.48844(2) 0.12335(2) 0.01114(7) Uani 1 d . . .
Cl1 Cl 0.3175(3) 0.69780(16) 0.17140(13) 0.0161(3) Uani 1 d . . .
Cl2 Cl 0.1314(2) 0.35895(16) 0.08747(13) 0.0158(3) Uani 1 d . . .
N1 N 0.6016(8) 0.3046(5) 0.0809(4) 0.0130(12) Uani 1 d . . .
H1A H 0.6445 0.2848 0.0116 0.016 Uiso 1 calc . . GR
H1B H 0.5027 0.2348 0.0845 0.016 Uiso 1 calc . . GR
H1C H 0.7177 0.3128 0.1277 0.016 Uiso 1 calc . . GR
N2 N 0.7644(8) 0.5991(5) 0.1554(4) 0.0153(12) Uani 1 d . . .
H2D H 0.7783 0.6548 0.1127 0.018 Uiso 1 calc . . GR
H2E H 0.8670 0.5393 0.1407 0.018 Uiso 1 calc . . GR
H2F H 0.7808 0.6527 0.2270 0.018 Uiso 1 calc . . GR
Pt2 Pt 0.52487(4) 0.49526(2) 0.37187(2) 0.00927(7) Uani 1 d . . .
Cl3 Cl 0.7479(2) 0.70521(16) 0.42935(13) 0.0141(3) Uani 1 d . . .
Cl4 Cl 0.8164(2) 0.36658(16) 0.34310(13) 0.0139(3) Uani 1 d . . .
N3 N 0.3239(8) 0.3134(5) 0.3226(4) 0.0150(12) Uani 1 d . . .
H3D H 0.2194 0.3181 0.2737 0.018 Uiso 1 calc . . GR
H3E H 0.2619 0.2996 0.3815 0.018 Uiso 1 calc . . GR
H3F H 0.4009 0.2413 0.2906 0.018 Uiso 1 calc . . GR
N4 N 0.2652(8) 0.6048(5) 0.3954(4) 0.0120(11) Uani 1 d . . .
H4D H 0.2726 0.6630 0.3547 0.014 Uiso 1 calc . . GR
H4E H 0.2646 0.6556 0.4673 0.014 Uiso 1 calc . . GR
H4F H 0.1421 0.5448 0.3748 0.014 Uiso 1 calc . . GR
O1 O 0.480(2) 0.0647(13) 0.1813(10) 0.021(3) Uiso 0.75 d A 1 .
N5 N 0.7273(11) 0.0052(7) 0.2769(6) 0.0138(16) Uiso 0.75 d A 1 D
C1 C 0.6606(14) 0.0289(9) 0.1842(7) 0.0144(19) Uiso 0.75 d A 1 D
C2 C 0.8122(19) 0.0091(12) 0.0941(9) 0.022(3) Uiso 0.75 d A 1 D
H2A H 0.7375 0.0177 0.0293 0.033 Uiso 0.75 calc A 1 GR
H2B H 0.8610 -0.0837 0.0765 0.033 Uiso 0.75 calc A 1 GR
H2C H 0.9370 0.0802 0.1179 0.033 Uiso 0.75 calc A 1 GR
C3 C 0.9475(15) -0.0101(13) 0.3078(10) 0.022(3) Uiso 0.75 d A 1 D
H3A H 1.0363 -0.0195 0.2453 0.033 Uiso 0.75 calc A 1 GR
H3B H 0.9481 -0.0934 0.3300 0.033 Uiso 0.75 calc A 1 GR
H3C H 1.0063 0.0721 0.3687 0.033 Uiso 0.75 calc A 1 GR
C4 C 0.589(2) 0.0245(16) 0.3678(9) 0.024(4) Uiso 0.75 d A 1 D
H4A H 0.6065 0.1228 0.4132 0.035 Uiso 0.75 calc A 1 GR
H4B H 0.6294 -0.0328 0.4118 0.035 Uiso 0.75 calc A 1 GR
H4C H 0.4383 -0.0035 0.3396 0.035 Uiso 0.75 calc A 1 GR
O1A O 0.486(5) 0.064(3) 0.163(3) 0.013(9) Uiso 0.25 d B 2 .
N5A N 0.795(4) -0.004(3) 0.2136(17) 0.030(6) Uiso 0.25 d B 2 D
C1A C 0.607(5) 0.025(3) 0.244(2) 0.031(8) Uiso 0.25 d B 2 D
C2A C 0.551(6) 0.022(4) 0.356(2) 0.008(9) Uiso 0.25 d B 2 D
H2AA H 0.6486 0.0916 0.4115 0.012 Uiso 0.25 calc B 2 GR
H2AB H 0.5665 -0.0710 0.3605 0.012 Uiso 0.25 calc B 2 GR
H2AC H 0.4020 0.0421 0.3671 0.012 Uiso 0.25 calc B 2 GR
C3A C 0.963(4) -0.031(3) 0.283(2) 0.009(7) Uiso 0.25 d B 2 D
H3AA H 1.0430 0.0576 0.3275 0.013 Uiso 0.25 calc B 2 GR
H3AB H 1.0614 -0.0901 0.2374 0.013 Uiso 0.25 calc B 2 GR
H3AC H 0.8959 -0.0783 0.3310 0.013 Uiso 0.25 calc B 2 GR
C4A C 0.866(5) 0.006(3) 0.110(2) 0.015(8) Uiso 0.25 d B 2 D
H4AA H 0.9290 0.1010 0.1203 0.022 Uiso 0.25 calc B 2 GR
H4AB H 0.7420 -0.0190 0.0564 0.022 Uiso 0.25 calc B 2 GR
H4AC H 0.9742 -0.0587 0.0836 0.022 Uiso 0.25 calc B 2 GR

loop_
_atom_site_aniso_label
_atom_site_aniso_U_11
_atom_site_aniso_U_22
_atom_site_aniso_U_33
_atom_site_aniso_U_23
_atom_site_aniso_U_13
_atom_site_aniso_U_12
Pt1 0.00966(15) 0.01503(15) 0.00932(15) 0.00493(11) 0.00115(11) 0.00061(11)
Cl1 0.0189(9) 0.0149(8) 0.0152(9) 0.0053(6) 0.0025(7) 0.0035(7)
Cl2 0.0092(8) 0.0219(9) 0.0168(9) 0.0072(7) 0.0026(6) 0.0001(6)
N1 0.012(3) 0.021(3) 0.011(3) 0.011(2) 0.006(2) 0.002(2)
N2 0.007(3) 0.026(3) 0.014(3) 0.008(2) 0.000(2) -0.001(2)
Pt2 0.00702(15) 0.01303(13) 0.00894(14) 0.00504(10) 0.00137(11) 0.00145(11)
Cl3 0.0143(8) 0.0148(8) 0.0131(8) 0.0051(6) 0.0012(6) -0.0002(6)
Cl4 0.0084(8) 0.0181(8) 0.0159(8) 0.0058(6) 0.0031(6) 0.0035(6)
N3 0.010(3) 0.021(3) 0.015(3) 0.008(2) -0.002(2) 0.001(2)
N4 0.009(3) 0.017(3) 0.013(3) 0.008(2) 0.003(2) -0.001(2)

loop_
_atom_type_symbol
_atom_type_description
_atom_type_scat_dispersion_real
_atom_type_scat_dispersion_imag
_atom_type_scat_source
C C 0.0033 0.0016 'International Tables Vol C Tables 4.2.6.8 and 6.1.1.4'
H H 0.0000 0.0000 'International Tables Vol C Tables 4.2.6.8 and 6.1.1.4'
Cl Cl 0.1484 0.1585 'International Tables Vol C Tables 4.2.6.8 and 6.1.1.4'
N N 0.0061 0.0033 'International Tables Vol C Tables 4.2.6.8 and 6.1.1.4'
O O 0.0106 0.0060 'International Tables Vol C Tables 4.2.6.8 and 6.1.1.4'
Pt Pt -1.7033 8.3905 'International Tables Vol C Tables 4.2.6.8 and 6.1.1.4'

loop_
_geom_angle_atom_site_label_1
_geom_angle_atom_site_label_2
_geom_angle_atom_site_label_3
_geom_angle
Cl2 Pt1 Cl1 92.73(6)
N1 Pt1 Cl1 179.17(14)
N1 Pt1 Cl2 88.10(14)
N2 Pt1 Cl1 88.46(16)
N2 Pt1 Cl2 178.74(16)
N2 Pt1 N1 90.7(2)
Pt1 N1 H1A 109.5
Pt1 N1 H1B 109.5
Pt1 N1 H1C 109.5
H1A N1 H1B 109.5
H1A N1 H1C 109.5
H1B N1 H1C 109.5
Pt1 N2 H2D 109.5
Pt1 N2 H2E 109.5
Pt1 N2 H2F 109.5
H2D N2 H2E 109.5
H2D N2 H2F 109.5
H2E N2 H2F 109.5
Cl4 Pt2 Cl3 92.25(6)
N3 Pt2 Cl3 178.80(15)
N3 Pt2 Cl4 88.93(15)
N4 Pt2 Cl3 88.84(15)
N4 Pt2 Cl4 178.88(15)
N4 Pt2 N3 90.0(2)
Pt2 N3 H3D 109.5
Pt2 N3 H3E 109.5
Pt2 N3 H3F 109.5
H3D N3 H3E 109.5
H3D N3 H3F 109.5
H3E N3 H3F 109.5
Pt2 N4 H4D 109.5
Pt2 N4 H4E 109.5
Pt2 N4 H4F 109.5
H4D N4 H4E 109.5
H4D N4 H4F 109.5
H4E N4 H4F 109.5
C1 N5 C3 125.9(8)
C1 N5 C4 120.8(9)
C3 N5 C4 112.0(9)
O1 C1 N5 116.5(9)
O1 C1 C2 125.4(10)
N5 C1 C2 118.1(9)
C1A N5A C3A 124(3)
C1A N5A C4A 121(3)
C4A N5A C3A 115(2)
O1A C1A C2A 131(3)
N5A C1A O1A 111(2)
N5A C1A C2A 118(3)
C1A C2A H2AA 109.5
C1A C2A H2AB 109.5
C1A C2A H2AC 109.5
H2AA C2A H2AB 109.5
H2AA C2A H2AC 109.5
H2AB C2A H2AC 109.5
N5A C3A H3AA 109.5
N5A C3A H3AB 109.5
N5A C3A H3AC 109.5
H3AA C3A H3AB 109.5
H3AA C3A H3AC 109.5
H3AB C3A H3AC 109.5
N5A C4A H4AA 109.5
N5A C4A H4AB 109.5
N5A C4A H4AC 109.5
H4AA C4A H4AB 109.5
H4AA C4A H4AC 109.5
H4AB C4A H4AC 109.5

loop_
_geom_bond_atom_site_label_1
_geom_bond_atom_site_label_2
_geom_bond_distance
Pt1 Cl1 2.3173(16)
Pt1 Cl2 2.3089(15)
Pt1 N1 2.051(5)
Pt1 N2 2.041(5)
N1 H1A 0.9100
N1 H1B 0.9100
N1 H1C 0.9100
N2 H2D 0.9100
N2 H2E 0.9100
N2 H2F 0.9100
Pt2 Cl3 2.3269(15)
Pt2 Cl4 2.3154(15)
Pt2 N3 2.040(5)
Pt2 N4 2.032(5)
N3 H3D 0.9100
N3 H3E 0.9100
N3 H3F 0.9100
N4 H4D 0.9100
N4 H4E 0.9100
N4 H4F 0.9100
O1 C1 1.222(15)
N5 C1 1.359(11)
N5 C3 1.456(8)
N5 C4 1.456(8)
C1 C2 1.501(12)
C2 H2A 0.9800
C2 H2B 0.9800
C2 H2C 0.9800
C3 H3A 0.9800
C3 H3B 0.9800
C3 H3C 0.9800
C4 H4A 0.9800
C4 H4B 0.9800
C4 H4C 0.9800
O1A C1A 1.46(5)
N5A C1A 1.28(4)
N5A C3A 1.456(8)
N5A C4A 1.456(8)
C1A C2A 1.502(12)
C2A H2AA 0.9800
C2A H2AB 0.9800
C2A H2AC 0.9800
C3A H3AA 0.9800
C3A H3AB 0.9800
C3A H3AC 0.9800
C4A H4AA 0.9800
C4A H4AB 0.9800
C4A H4AC 0.9800
